data_4028372
loop_
_publ_author_name
'Wei Wang'
'Wen-Jie Zhang'
'Lei Wang'
'Ching Kheng Quah'
'Hoong-Kun Fun'
'Jian-Hua Xu'
'Yan Zhang'

_publ_section_title
;
 Photoinduced Reactions of para-Quinones with Bicyclopropylidene Leading
 to Diverse Polycyclic Compounds with Spirocyclopropanes
;
_journal_name_full 'Journal of Organic Chemistry'
_journal_page_first 6211
_journal_page_last 6222
_journal_paper_doi 10.1021/jo4008767
_journal_volume 78
_journal_year 2013
_chemical_formula_moiety 'C22 H20 O2'
_chemical_formula_sum 'C22 H20 O2'
_chemical_formula_weight 316.38
_chemical_name_systematic
; 
 ? 
;
_space_group_IT_number 2
_symmetry_cell_setting triclinic
_symmetry_space_group_name_Hall '-P 1'
_symmetry_space_group_name_H-M 'P -1'
_atom_sites_solution_hydrogens geom
_atom_sites_solution_primary direct
_atom_sites_solution_secondary difmap
_audit_creation_method SHELXL-97
_cell_angle_alpha 81.674(2)
_cell_angle_beta 81.146(2)
_cell_angle_gamma 64.453(2)
_cell_formula_units_Z 2
_cell_length_a 7.3159(7)
_cell_length_b 7.9854(7)
_cell_length_c 14.9576(14)
_cell_measurement_reflns_used 5368
_cell_measurement_temperature 100(1)
_cell_measurement_theta_max 30.09
_cell_measurement_theta_min 2.77
_cell_volume 775.98(12)
_computing_cell_refinement 'SAINT (Bruker, 2009)'
_computing_data_collection 'APEX2 (Bruker, 2009)'
_computing_data_reduction SAINT
_computing_molecular_graphics SHELXTL
_computing_publication_material 'SHELXTL and PLATON (Spek, 2009)'
_computing_structure_refinement SHELXTL
_computing_structure_solution 'SHELXTL (Sheldrick, 2008)'
_diffrn_ambient_temperature 100
_diffrn_measured_fraction_theta_full 0.992
_diffrn_measured_fraction_theta_max 0.992
_diffrn_measurement_device_type
;
Bruker SMART APEX II DUO CCD area-detector diffractometer 
;
_diffrn_measurement_method '\f and \w scans'
_diffrn_radiation_monochromator graphite
_diffrn_radiation_source 'fine-focus sealed tube'
_diffrn_radiation_type MoK\a
_diffrn_radiation_wavelength 0.71073
_diffrn_reflns_av_R_equivalents 0.0318
_diffrn_reflns_av_sigmaI/netI 0.0274
_diffrn_reflns_limit_h_max 8
_diffrn_reflns_limit_h_min -8
_diffrn_reflns_limit_k_max 9
_diffrn_reflns_limit_k_min -9
_diffrn_reflns_limit_l_max 17
_diffrn_reflns_limit_l_min -17
_diffrn_reflns_number 11188
_diffrn_reflns_theta_full 25.00
_diffrn_reflns_theta_max 25.00
_diffrn_reflns_theta_min 1.38
_diffrn_standards_number 0
_exptl_absorpt_coefficient_mu 0.085
_exptl_absorpt_correction_T_max 0.9936
_exptl_absorpt_correction_T_min 0.9579
_exptl_absorpt_correction_type multi-scan
_exptl_absorpt_process_details '(<i>SADABS</i>; Bruker, 2009)'
_exptl_crystal_colour colourless
_exptl_crystal_density_diffrn 1.354
_exptl_crystal_description plate
_exptl_crystal_F_000 336
_exptl_crystal_size_max 0.509
_exptl_crystal_size_mid 0.228
_exptl_crystal_size_min 0.076
_refine_diff_density_max 0.301
_refine_diff_density_min -0.229
_refine_diff_density_rms 0.052
_refine_ls_extinction_method none
_refine_ls_goodness_of_fit_ref 1.039
_refine_ls_hydrogen_treatment constr
_refine_ls_matrix_type full
_refine_ls_number_parameters 217
_refine_ls_number_reflns 2719
_refine_ls_number_restraints 0
_refine_ls_restrained_S_all 1.039
_refine_ls_R_factor_all 0.0463
_refine_ls_R_factor_gt 0.0421
_refine_ls_shift/su_max 0.001
_refine_ls_shift/su_mean 0.001
_refine_ls_structure_factor_coef Fsqd
_refine_ls_weighting_details 'calc w=1/[\s^2^(Fo^2^)+(0.0708P)^2^+0.3988P] where P=(Fo^2^+2Fc^2^)/3'
_refine_ls_weighting_scheme calc
_refine_ls_wR_factor_gt 0.1208
_refine_ls_wR_factor_ref 0.1254
_reflns_number_gt 2426
_reflns_number_total 2719
_reflns_threshold_expression I>2\s(I)
_cod_data_source_file jo4008767_si_002_3.cif
_cod_data_source_block Compound_8d
_cod_database_code 4028372

loop_
_symmetry_equiv_pos_as_xyz
'x, y, z'
'-x, -y, -z'

loop_
_atom_site_label
_atom_site_type_symbol
_atom_site_fract_x
_atom_site_fract_y
_atom_site_fract_z
_atom_site_U_iso_or_equiv
_atom_site_adp_type
_atom_site_occupancy
_atom_site_symmetry_multiplicity
_atom_site_calc_flag
_atom_site_refinement_flags
O1 O 0.12061(19) 0.61046(15) 0.18993(8) 0.0247(3) Uani 1 1 d .
O2 O 0.30892(18) -0.07390(15) 0.36208(8) 0.0236(3) Uani 1 1 d .
C1 C 0.1311(2) 0.4647(2) 0.23281(10) 0.0160(3) Uani 1 1 d .
C2 C 0.1872(2) 0.4199(2) 0.32773(10) 0.0152(3) Uani 1 1 d .
C3 C 0.1992(2) 0.5573(2) 0.37179(11) 0.0191(4) Uani 1 1 d .
H3A H 0.1720 0.6769 0.3409 0.023 Uiso 1 1 calc R
C4 C 0.2505(2) 0.5201(2) 0.46011(11) 0.0217(4) Uani 1 1 d .
H4A H 0.2570 0.6146 0.4897 0.026 Uiso 1 1 calc R
C5 C 0.2925(2) 0.3447(2) 0.50564(11) 0.0218(4) Uani 1 1 d .
H5A H 0.3269 0.3198 0.5663 0.026 Uiso 1 1 calc R
C6 C 0.2840(2) 0.2063(2) 0.46217(10) 0.0184(3) Uani 1 1 d .
H6A H 0.3139 0.0864 0.4932 0.022 Uiso 1 1 calc R
C7 C 0.2319(2) 0.2419(2) 0.37342(10) 0.0152(3) Uani 1 1 d .
C8 C 0.2340(2) 0.0865(2) 0.32768(10) 0.0152(3) Uani 1 1 d .
C9 C 0.1286(2) 0.13272(19) 0.24239(10) 0.0143(3) Uani 1 1 d .
C10 C 0.2500(2) -0.0139(2) 0.17294(10) 0.0173(3) Uani 1 1 d .
H10A H 0.2953 -0.1435 0.2032 0.021 Uiso 1 1 calc R
C11 C 0.4303(2) 0.0277(2) 0.13301(10) 0.0205(4) Uani 1 1 d .
H11A H 0.5673 -0.0603 0.1376 0.025 Uiso 1 1 calc R
C12 C 0.3807(2) 0.2001(2) 0.09029(10) 0.0200(4) Uani 1 1 d .
H12A H 0.4793 0.2440 0.0622 0.024 Uiso 1 1 calc R
C13 C 0.1532(2) 0.3174(2) 0.09114(10) 0.0173(3) Uani 1 1 d .
H13A H 0.1237 0.4430 0.0580 0.021 Uiso 1 1 calc R
C14 C 0.0721(2) 0.3336(2) 0.19304(10) 0.0143(3) Uani 1 1 d .
C15 C 0.0647(2) 0.2101(2) 0.04670(10) 0.0199(4) Uani 1 1 d .
H15A H -0.0855 0.2777 0.0507 0.024 Uiso 1 1 calc R
H15B H 0.1174 0.2021 -0.0183 0.024 Uiso 1 1 calc R
C16 C 0.1233(3) 0.0137(2) 0.09426(11) 0.0204(4) Uani 1 1 d .
H16A H 0.2036 -0.0796 0.0502 0.024 Uiso 1 1 calc R
H16B H -0.0013 -0.0046 0.1182 0.024 Uiso 1 1 calc R
C17 C -0.1562(2) 0.3799(2) 0.22223(10) 0.0162(3) Uani 1 1 d .
C18 C -0.3331(2) 0.5002(2) 0.16914(11) 0.0228(4) Uani 1 1 d .
H18A H -0.4402 0.4561 0.1685 0.027 Uiso 1 1 calc R
H18B H -0.3062 0.5696 0.1120 0.027 Uiso 1 1 calc R
C19 C -0.3141(2) 0.5593(2) 0.25739(11) 0.0219(4) Uani 1 1 d .
H19A H -0.2753 0.6647 0.2543 0.026 Uiso 1 1 calc R
H19B H -0.4094 0.5512 0.3107 0.026 Uiso 1 1 calc R
C20 C -0.1021(2) 0.1851(2) 0.26923(10) 0.0163(3) Uani 1 1 d .
C21 C -0.2107(2) 0.0615(2) 0.27540(11) 0.0228(4) Uani 1 1 d .
H21A H -0.1272 -0.0724 0.2678 0.027 Uiso 1 1 calc R
H21B H -0.3447 0.1143 0.2511 0.027 Uiso 1 1 calc R
C22 C -0.1962(3) 0.1360(2) 0.35987(11) 0.0227(4) Uani 1 1 d .
H22A H -0.3212 0.2345 0.3872 0.027 Uiso 1 1 calc R
H22B H -0.1037 0.0478 0.4039 0.027 Uiso 1 1 calc R

loop_
_atom_site_aniso_label
_atom_site_aniso_U_11
_atom_site_aniso_U_22
_atom_site_aniso_U_33
_atom_site_aniso_U_23
_atom_site_aniso_U_13
_atom_site_aniso_U_12
O1 0.0386(7) 0.0137(6) 0.0254(6) 0.0025(5) -0.0084(5) -0.0140(5)
O2 0.0306(7) 0.0126(6) 0.0268(6) 0.0025(5) -0.0105(5) -0.0072(5)
C1 0.0157(7) 0.0106(7) 0.0200(8) -0.0022(6) -0.0002(6) -0.0042(6)
C2 0.0125(7) 0.0135(7) 0.0196(8) -0.0044(6) -0.0001(6) -0.0049(6)
C3 0.0175(8) 0.0136(7) 0.0255(8) -0.0047(6) -0.0012(6) -0.0054(6)
C4 0.0202(8) 0.0209(8) 0.0258(8) -0.0113(7) -0.0022(6) -0.0075(7)
C5 0.0189(8) 0.0270(9) 0.0182(8) -0.0052(6) -0.0018(6) -0.0074(7)
C6 0.0163(7) 0.0191(8) 0.0183(8) -0.0011(6) -0.0013(6) -0.0062(6)
C7 0.0113(7) 0.0138(7) 0.0192(8) -0.0028(6) 0.0002(6) -0.0041(6)
C8 0.0148(7) 0.0110(7) 0.0191(8) -0.0001(6) -0.0006(6) -0.0056(6)
C9 0.0156(7) 0.0086(7) 0.0187(7) -0.0013(6) -0.0021(6) -0.0049(6)
C10 0.0192(8) 0.0095(7) 0.0212(8) -0.0039(6) -0.0022(6) -0.0033(6)
C11 0.0175(8) 0.0200(8) 0.0210(8) -0.0086(6) 0.0000(6) -0.0036(7)
C12 0.0218(8) 0.0207(8) 0.0193(8) -0.0072(6) 0.0025(6) -0.0104(7)
C13 0.0221(8) 0.0134(7) 0.0163(7) -0.0011(6) -0.0019(6) -0.0073(6)
C14 0.0163(7) 0.0088(7) 0.0168(7) -0.0007(6) -0.0032(6) -0.0039(6)
C15 0.0225(8) 0.0185(8) 0.0182(8) -0.0046(6) -0.0030(6) -0.0068(7)
C16 0.0239(8) 0.0160(8) 0.0219(8) -0.0060(6) -0.0021(6) -0.0077(7)
C17 0.0157(8) 0.0124(7) 0.0194(7) -0.0033(6) -0.0021(6) -0.0042(6)
C18 0.0184(8) 0.0169(8) 0.0290(9) -0.0018(7) -0.0076(7) -0.0018(7)
C19 0.0178(8) 0.0139(8) 0.0285(9) -0.0058(6) -0.0025(6) -0.0001(6)
C20 0.0155(8) 0.0118(7) 0.0202(8) -0.0023(6) -0.0025(6) -0.0038(6)
C21 0.0199(8) 0.0184(8) 0.0328(9) -0.0025(7) -0.0026(7) -0.0103(7)
C22 0.0222(8) 0.0207(8) 0.0251(8) -0.0010(7) 0.0022(7) -0.0106(7)

loop_
_atom_type_symbol
_atom_type_description
_atom_type_scat_dispersion_real
_atom_type_scat_dispersion_imag
_atom_type_scat_source
C C 0.0033 0.0016 'International Tables Vol C Tables 4.2.6.8 and 6.1.1.4'
H H 0.0000 0.0000 'International Tables Vol C Tables 4.2.6.8 and 6.1.1.4'
O O 0.0106 0.0060 'International Tables Vol C Tables 4.2.6.8 and 6.1.1.4'

loop_
_geom_angle_atom_site_label_1
_geom_angle_atom_site_label_2
_geom_angle_atom_site_label_3
_geom_angle
O1 C1 C2 120.56(14)
O1 C1 C14 120.56(13)
C2 C1 C14 118.72(12)
C3 C2 C7 119.33(14)
C3 C2 C1 119.08(13)
C7 C2 C1 121.59(13)
C4 C3 C2 120.47(15)
C4 C3 H3A 119.8
C2 C3 H3A 119.8
C3 C4 C5 120.20(15)
C3 C4 H4A 119.9
C5 C4 H4A 119.9
C6 C5 C4 119.88(14)
C6 C5 H5A 120.1
C4 C5 H5A 120.1
C5 C6 C7 120.56(15)
C5 C6 H6A 119.7
C7 C6 H6A 119.7
C6 C7 C2 119.55(14)
C6 C7 C8 118.80(13)
C2 C7 C8 121.59(13)
O2 C8 C7 120.28(13)
O2 C8 C9 120.71(13)
C7 C8 C9 118.86(12)
C8 C9 C10 111.24(12)
C8 C9 C20 108.99(12)
C10 C9 C20 119.79(12)
C8 C9 C14 117.27(12)
C10 C9 C14 109.30(11)
C20 C9 C14 88.94(11)
C11 C10 C16 107.04(13)
C11 C10 C9 105.38(12)
C16 C10 C9 110.74(12)
C11 C10 H10A 111.2
C16 C10 H10A 111.2
C9 C10 H10A 111.2
C12 C11 C10 114.46(14)
C12 C11 H11A 122.8
C10 C11 H11A 122.8
C11 C12 C13 113.93(14)
C11 C12 H12A 123.0
C13 C12 H12A 123.0
C12 C13 C15 107.36(12)
C12 C13 C14 105.05(12)
C15 C13 C14 110.84(12)
C12 C13 H13A 111.1
C15 C13 H13A 111.1
C14 C13 H13A 111.1
C1 C14 C13 110.77(12)
C1 C14 C17 109.56(12)
C13 C14 C17 119.22(12)
C1 C14 C9 117.95(12)
C13 C14 C9 109.06(11)
C17 C14 C9 89.15(11)
C16 C15 C13 110.38(12)
C16 C15 H15A 109.6
C13 C15 H15A 109.6
C16 C15 H15B 109.6
C13 C15 H15B 109.6
H15A C15 H15B 108.1
C15 C16 C10 109.90(12)
C15 C16 H16A 109.7
C10 C16 H16A 109.7
C15 C16 H16B 109.7
C10 C16 H16B 109.7
H16A C16 H16B 108.2
C18 C17 C19 60.27(11)
C18 C17 C20 129.34(14)
C19 C17 C20 126.55(13)
C18 C17 C14 127.18(13)
C19 C17 C14 126.14(13)
C20 C17 C14 90.96(11)
C17 C18 C19 60.05(10)
C17 C18 H18A 117.8
C19 C18 H18A 117.8
C17 C18 H18B 117.8
C19 C18 H18B 117.8
H18A C18 H18B 114.9
C17 C19 C18 59.68(10)
C17 C19 H19A 117.8
C18 C19 H19A 117.8
C17 C19 H19B 117.8
C18 C19 H19B 117.8
H19A C19 H19B 114.9
C21 C20 C22 60.38(11)
C21 C20 C17 129.56(13)
C22 C20 C17 126.21(13)
C21 C20 C9 127.46(13)
C22 C20 C9 125.85(13)
C17 C20 C9 90.94(11)
C20 C21 C22 59.98(10)
C20 C21 H21A 117.8
C22 C21 H21A 117.8
C20 C21 H21B 117.8
C22 C21 H21B 117.8
H21A C21 H21B 114.9
C20 C22 C21 59.64(10)
C20 C22 H22A 117.8
C21 C22 H22A 117.8
C20 C22 H22B 117.8
C21 C22 H22B 117.8
H22A C22 H22B 114.9

loop_
_geom_bond_atom_site_label_1
_geom_bond_atom_site_label_2
_geom_bond_distance
O1 C1 1.2222(18)
O2 C8 1.2233(18)
C1 C2 1.489(2)
C1 C14 1.512(2)
C2 C3 1.399(2)
C2 C7 1.408(2)
C3 C4 1.385(2)
C3 H3A 0.9500
C4 C5 1.392(2)
C4 H4A 0.9500
C5 C6 1.389(2)
C5 H5A 0.9500
C6 C7 1.393(2)
C6 H6A 0.9500
C7 C8 1.495(2)
C8 C9 1.509(2)
C9 C10 1.553(2)
C9 C20 1.555(2)
C9 C14 1.5707(19)
C10 C11 1.512(2)
C10 C16 1.542(2)
C10 H10A 1.0000
C11 C12 1.349(2)
C11 H11A 0.9500
C12 C13 1.516(2)
C12 H12A 0.9500
C13 C15 1.540(2)
C13 C14 1.551(2)
C13 H13A 1.0000
C14 C17 1.551(2)
C15 C16 1.529(2)
C15 H15A 0.9900
C15 H15B 0.9900
C16 H16A 0.9900
C16 H16B 0.9900
C17 C18 1.500(2)
C17 C19 1.506(2)
C17 C20 1.519(2)
C18 C19 1.509(2)
C18 H18A 0.9900
C18 H18B 0.9900
C19 H19A 0.9900
C19 H19B 0.9900
C20 C21 1.497(2)
C20 C22 1.502(2)
C21 C22 1.508(2)
C21 H21A 0.9900
C21 H21B 0.9900
C22 H22A 0.9900
C22 H22B 0.9900

loop_
_geom_torsion_atom_site_label_1
_geom_torsion_atom_site_label_2
_geom_torsion_atom_site_label_3
_geom_torsion_atom_site_label_4
_geom_torsion
O1 C1 C2 C3 9.1(2)
C14 C1 C2 C3 -166.39(13)
O1 C1 C2 C7 -169.72(14)
C14 C1 C2 C7 14.8(2)
C7 C2 C3 C4 -1.3(2)
C1 C2 C3 C4 179.85(14)
C2 C3 C4 C5 0.6(2)
C3 C4 C5 C6 0.3(2)
C4 C5 C6 C7 -0.6(2)
C5 C6 C7 C2 -0.2(2)
C5 C6 C7 C8 177.20(13)
C3 C2 C7 C6 1.1(2)
C1 C2 C7 C6 179.90(13)
C3 C2 C7 C8 -176.19(13)
C1 C2 C7 C8 2.6(2)
C6 C7 C8 O2 -10.9(2)
C2 C7 C8 O2 166.44(14)
C6 C7 C8 C9 164.67(13)
C2 C7 C8 C9 -18.0(2)
O2 C8 C9 C10 -42.36(18)
C7 C8 C9 C10 142.12(13)
O2 C8 C9 C20 91.87(16)
C7 C8 C9 C20 -83.65(15)
O2 C8 C9 C14 -169.19(13)
C7 C8 C9 C14 15.29(19)
C8 C9 C10 C11 -74.92(14)
C20 C9 C10 C11 156.40(13)
C14 C9 C10 C11 56.15(15)
C8 C9 C10 C16 169.66(12)
C20 C9 C10 C16 40.99(18)
C14 C9 C10 C16 -59.26(16)
C16 C10 C11 C12 57.89(17)
C9 C10 C11 C12 -60.04(17)
C10 C11 C12 C13 0.05(19)
C11 C12 C13 C15 -57.51(17)
C11 C12 C13 C14 60.54(16)
O1 C1 C14 C13 41.67(19)
C2 C1 C14 C13 -142.87(13)
O1 C1 C14 C17 -91.88(16)
C2 C1 C14 C17 83.59(16)
O1 C1 C14 C9 168.29(13)
C2 C1 C14 C9 -16.2(2)
C12 C13 C14 C1 73.53(15)
C15 C13 C14 C1 -170.81(12)
C12 C13 C14 C17 -157.98(13)
C15 C13 C14 C17 -42.31(17)
C12 C13 C14 C9 -57.87(15)
C15 C13 C14 C9 57.79(15)
C8 C9 C14 C1 1.40(19)
C10 C9 C14 C1 -126.37(14)
C20 C9 C14 C1 112.29(14)
C8 C9 C14 C13 128.85(13)
C10 C9 C14 C13 1.08(16)
C20 C9 C14 C13 -120.26(12)
C8 C9 C14 C17 -110.39(13)
C10 C9 C14 C17 121.84(12)
C20 C9 C14 C17 0.51(11)
C12 C13 C15 C16 54.55(16)
C14 C13 C15 C16 -59.67(16)
C13 C15 C16 C10 0.91(17)
C11 C10 C16 C15 -55.87(16)
C9 C10 C16 C15 58.51(16)
C1 C14 C17 C18 96.05(17)
C13 C14 C17 C18 -33.0(2)
C9 C14 C17 C18 -144.47(15)
C1 C14 C17 C19 18.6(2)
C13 C14 C17 C19 -110.47(17)
C9 C14 C17 C19 138.06(15)
C1 C14 C17 C20 -120.00(12)
C13 C14 C17 C20 110.95(13)
C9 C14 C17 C20 -0.52(11)
C20 C17 C18 C19 114.75(18)
C14 C17 C18 C19 -114.79(17)
C20 C17 C19 C18 -119.04(17)
C14 C17 C19 C18 116.40(17)
C18 C17 C20 C21 -0.2(3)
C19 C17 C20 C21 78.8(2)
C14 C17 C20 C21 -142.86(16)
C18 C17 C20 C22 -79.2(2)
C19 C17 C20 C22 -0.2(2)
C14 C17 C20 C22 138.08(15)
C18 C17 C20 C9 143.20(16)
C19 C17 C20 C9 -137.78(15)
C14 C17 C20 C9 0.52(11)
C8 C9 C20 C21 -97.35(17)
C10 C9 C20 C21 32.3(2)
C14 C9 C20 C21 144.08(15)
C8 C9 C20 C22 -19.74(19)
C10 C9 C20 C22 109.95(17)
C14 C9 C20 C22 -138.32(15)
C8 C9 C20 C17 118.06(12)
C10 C9 C20 C17 -112.25(14)
C14 C9 C20 C17 -0.52(11)
C17 C20 C21 C22 -114.31(18)
C9 C20 C21 C22 114.40(17)
C17 C20 C22 C21 119.45(17)
C9 C20 C22 C21 -116.90(17)
